data_1536903
loop_
_publ_author_name
'Zaitsev, B.E.'
'Dolganev, V.P.'
'Petrishcheva, L.N.'
'Il'inets, A.M.'
'Ivanov-Emin, B.N.'
'Baturin, N.A.'
'Regel', L.L.'

_publ_section_title
;
 Synthesis and structure of hydroxopalladates(II) of alkaline earth metals
;
_journal_name_full 'Zhurnal Neorganicheskoi Khimii'
_journal_page_first 134
_journal_page_last 140
_journal_volume 36
_journal_year 1991
_chemical_formula_sum 'Ba H6 O5 Pd'
_chemical_name_systematic 'Ba (Pd (O H)4) (H2 O)'
_space_group_IT_number 3
_symmetry_space_group_name_Hall 'P 2'
_symmetry_space_group_name_H-M 'P 1 1 2'
_cell_angle_alpha 90
_cell_angle_beta 90
_cell_angle_gamma 109.17
_cell_formula_units_Z 2
_cell_length_a 5.529
_cell_length_b 8.509
_cell_length_c 6.359
_cell_volume 282.578
_citation_journal_id_ASTM ZNOKAQ
_cod_data_source_file Zaitsev_ZNOKAQ_1991_1085.cif
_cod_data_source_block H6Ba1O5Pd1
_cod_original_cell_volume 282.5779
_cod_original_sg_symbol_Hall 'P 2y (z,x,y)'
_cod_original_formula_sum 'H6 Ba1 O5 Pd1'
_cod_database_code 1536903

loop_
_symmetry_equiv_pos_as_xyz
x,y,z
-x,-y,z

loop_
_atom_site_label
_atom_site_type_symbol
_atom_site_fract_x
_atom_site_fract_y
_atom_site_fract_z
_atom_site_occupancy
_atom_site_U_iso_or_equiv
O3 O-2 0.424 0.204 0.831 1 0.0
Pd1 Pd+2 0.7503 0.2494 -0.0164 1 0.0
O5 O-2 0 0 0.318 1 0.0
O2 O-2 0.418 0.733 0.254 1 0.0
Ba1 Ba+2 0.5 0 0.522 1 0.0
O1 O-2 0.105 0.77 0.7 1 0.0
Ba2 Ba+2 0 0.5 0.4546 1 0.0
O6 O-2 0.5 0.5 0.613 1 0.0
O4 O-2 0.095 0.307 0.125 1 0.0
